data_7211027
loop_
_publ_author_name
'Chen, Sheng-Chun'
'Zhang, Zhi-Hui'
'Huang, Kun-Lin'
'Luo, Hai-Kun'
'He, Ming-Yang'
'Du, Miao'
'Chen, Qun'

_publ_section_title
;
 Alkali-metal-regulated construction of superhydrophilic ZnII and CdII
 coordination polymers with perhalogenated terephthalate ligands
;
_journal_issue 45
_journal_name_full CrystEngComm
_journal_page_first 9613
_journal_paper_doi 10.1039/c3ce41108g
_journal_volume 15
_journal_year 2013
_chemical_formula_sum 'C8 H20 Cl4 O14 Zn'
_chemical_formula_weight 547.41
_chemical_name_systematic
; 
 ? 
;
_space_group_IT_number 14
_symmetry_cell_setting monoclinic
_symmetry_space_group_name_Hall '-P 2yn'
_symmetry_space_group_name_H-M 'P 1 21/n 1'
_atom_sites_solution_hydrogens geom
_atom_sites_solution_primary direct
_atom_sites_solution_secondary difmap
_audit_creation_method SHELXL-97
_cell_angle_alpha 90.00
_cell_angle_beta 95.851(9)
_cell_angle_gamma 90.00
_cell_formula_units_Z 2
_cell_length_a 5.349(2)
_cell_length_b 12.309(6)
_cell_length_c 15.159(6)
_cell_measurement_reflns_used 2756
_cell_measurement_temperature 296(2)
_cell_measurement_theta_max 29.81
_cell_measurement_theta_min 2.70
_cell_volume 992.9(7)
_computing_cell_refinement 'Bruker SMART'
_computing_data_collection 'Bruker SMART'
_computing_data_reduction 'Bruker SAINT'
_computing_molecular_graphics 'Bruker SHELXTL'
_computing_publication_material 'Bruker SHELXTL'
_computing_structure_refinement 'SHELXL-97 (Sheldrick, 1997)'
_computing_structure_solution 'SHELXS-97 (Sheldrick, 1990)'
_diffrn_ambient_temperature 296(2)
_diffrn_measured_fraction_theta_full 0.994
_diffrn_measured_fraction_theta_max 0.994
_diffrn_measurement_device_type 'CCD area detector'
_diffrn_measurement_method 'phi and omega scans'
_diffrn_radiation_monochromator graphite
_diffrn_radiation_source 'fine-focus sealed tube'
_diffrn_radiation_type MoK\a
_diffrn_radiation_wavelength 0.71073
_diffrn_reflns_av_R_equivalents 0.0617
_diffrn_reflns_av_sigmaI/netI 0.0596
_diffrn_reflns_limit_h_max 6
_diffrn_reflns_limit_h_min -6
_diffrn_reflns_limit_k_max 14
_diffrn_reflns_limit_k_min -12
_diffrn_reflns_limit_l_max 17
_diffrn_reflns_limit_l_min -17
_diffrn_reflns_number 5257
_diffrn_reflns_theta_full 25.00
_diffrn_reflns_theta_max 25.00
_diffrn_reflns_theta_min 2.14
_exptl_absorpt_coefficient_mu 1.839
_exptl_absorpt_correction_T_max 0.7099
_exptl_absorpt_correction_T_min 0.6463
_exptl_absorpt_correction_type multi-scan
_exptl_absorpt_process_details sadabs
_exptl_crystal_colour colourless
_exptl_crystal_density_diffrn 1.831
_exptl_crystal_density_method 'not measured'
_exptl_crystal_description needle
_exptl_crystal_F_000 556
_exptl_crystal_size_max 0.26
_exptl_crystal_size_mid 0.20
_exptl_crystal_size_min 0.20
_refine_diff_density_max 1.609
_refine_diff_density_min -0.794
_refine_diff_density_rms 0.207
_refine_ls_extinction_method none
_refine_ls_goodness_of_fit_ref 1.055
_refine_ls_hydrogen_treatment constr
_refine_ls_matrix_type full
_refine_ls_number_parameters 124
_refine_ls_number_reflns 1741
_refine_ls_number_restraints 0
_refine_ls_restrained_S_all 1.055
_refine_ls_R_factor_all 0.0713
_refine_ls_R_factor_gt 0.0597
_refine_ls_shift/su_max 0.000
_refine_ls_shift/su_mean 0.000
_refine_ls_structure_factor_coef Fsqd
_refine_ls_weighting_details 'calc w=1/[\s^2^(Fo^2^)+(0.0619P)^2^+9.9896P] where P=(Fo^2^+2Fc^2^)/3'
_refine_ls_weighting_scheme calc
_refine_ls_wR_factor_gt 0.1689
_refine_ls_wR_factor_ref 0.1716
_reflns_number_gt 1541
_reflns_number_total 1741
_reflns_threshold_expression >2sigma(I)
_cod_data_source_file c3ce41108g.txt
_cod_data_source_block 6
_cod_depositor_comments
;
The following automatic conversions were performed:

'_symmetry_cell_setting' value 'Monoclinic' changed to 'monoclinic'
according to /home/saulius/struct/CIF-dictionaries/cif_core.dic
dictionary named 'cif_core.dic' version 2.4.2 from 2011-04-26.

Automatic conversion script
Id: cif_fix_values 1891 2012-01-12 08:04:46Z andrius 
;
_cod_original_cell_volume 992.9(8)
_cod_original_sg_symbol_H-M P2(1)/n
_cod_database_code 7211027

loop_
_symmetry_equiv_pos_as_xyz
'x, y, z'
'-x+1/2, y+1/2, -z+1/2'
'-x, -y, -z'
'x-1/2, -y-1/2, z-1/2'

loop_
_atom_site_label
_atom_site_type_symbol
_atom_site_fract_x
_atom_site_fract_y
_atom_site_fract_z
_atom_site_U_iso_or_equiv
_atom_site_adp_type
_atom_site_occupancy
_atom_site_symmetry_multiplicity
_atom_site_calc_flag
_atom_site_refinement_flags
Zn1 Zn 0.0000 1.0000 0.0000 0.0238(3) Uani 1 2 d S
C1 C 0.1713(11) 0.0621(5) 0.5520(4) 0.0214(13) Uani 1 1 d .
C2 C 0.1648(11) 0.0643(5) 0.4597(4) 0.0203(12) Uani 1 1 d .
C3 C -0.0065(11) 0.0024(5) 0.4066(4) 0.0215(13) Uani 1 1 d .
C4 C -0.0175(12) 0.0066(5) 0.3056(4) 0.0254(14) Uani 1 1 d .
Cl1 Cl 0.3960(3) 0.13736(15) 0.61513(11) 0.0355(5) Uani 1 1 d .
Cl2 Cl 0.3830(3) 0.14202(14) 0.41035(11) 0.0326(4) Uani 1 1 d .
O1 O -0.0724(10) 0.0944(4) 0.2682(3) 0.0346(12) Uani 1 1 d .
O2 O 0.0287(10) -0.0801(4) 0.2664(3) 0.0318(11) Uani 1 1 d .
O3 O 0.2113(9) 0.9296(4) 0.1079(3) 0.0369(12) Uani 1 1 d .
H3A H 0.3553 0.9013 0.1050 0.055 Uiso 1 1 d R
H3B H 0.1927 0.9445 0.1616 0.055 Uiso 1 1 d R
O4 O 0.2210(9) 0.9322(4) -0.0892(3) 0.0366(12) Uani 1 1 d .
H4A H 0.1665 0.9027 -0.1381 0.055 Uiso 1 1 d R
H4B H 0.3781 0.9210 -0.0791 0.055 Uiso 1 1 d R
O5 O 0.2621(9) 1.1293(4) 0.0138(3) 0.0333(11) Uani 1 1 d .
H5A H 0.3040 1.1684 -0.0286 0.050 Uiso 1 1 d R
H5B H 0.3296 1.1546 0.0627 0.050 Uiso 1 1 d R
O6 O 0.1476(9) 0.7041(4) 0.6514(3) 0.0349(11) Uani 1 1 d .
H6A H 0.2554 0.6657 0.6825 0.052 Uiso 1 1 d R
H6B H 0.1487 0.7683 0.6722 0.052 Uiso 1 1 d R
O7 O 0.3427(10) 0.2082(4) 0.1783(3) 0.0425(13) Uani 1 1 d .
H7A H 0.2649 0.1815 0.2193 0.064 Uiso 1 1 d R
H7B H 0.3671 0.2756 0.1876 0.064 Uiso 1 1 d R

loop_
_atom_site_aniso_label
_atom_site_aniso_U_11
_atom_site_aniso_U_22
_atom_site_aniso_U_33
_atom_site_aniso_U_23
_atom_site_aniso_U_13
_atom_site_aniso_U_12
Zn1 0.0257(6) 0.0263(6) 0.0191(5) -0.0007(4) 0.0016(4) 0.0003(4)
C1 0.022(3) 0.022(3) 0.020(3) -0.004(2) 0.001(2) -0.001(2)
C2 0.019(3) 0.023(3) 0.020(3) 0.002(2) 0.003(2) -0.002(2)
C3 0.023(3) 0.023(3) 0.017(3) -0.001(2) -0.002(2) 0.002(2)
C4 0.030(3) 0.028(3) 0.018(3) 0.001(3) 0.002(2) 0.001(3)
Cl1 0.0340(9) 0.0437(10) 0.0276(8) -0.0089(7) -0.0033(7) -0.0149(8)
Cl2 0.0323(9) 0.0355(9) 0.0306(9) 0.0054(7) 0.0064(7) -0.0101(7)
O1 0.053(3) 0.030(3) 0.020(2) 0.0019(19) 0.001(2) 0.009(2)
O2 0.047(3) 0.028(2) 0.020(2) -0.0016(19) 0.005(2) 0.004(2)
O3 0.040(3) 0.050(3) 0.022(2) 0.007(2) 0.009(2) 0.018(2)
O4 0.028(2) 0.056(3) 0.024(2) -0.009(2) -0.0030(19) 0.014(2)
O5 0.037(3) 0.034(3) 0.028(2) -0.003(2) 0.003(2) -0.008(2)
O6 0.043(3) 0.030(3) 0.031(3) -0.003(2) -0.001(2) 0.004(2)
O7 0.052(3) 0.037(3) 0.037(3) -0.002(2) -0.004(2) -0.006(2)

loop_
_atom_type_symbol
_atom_type_description
_atom_type_scat_dispersion_real
_atom_type_scat_dispersion_imag
_atom_type_scat_source
C C 0.0033 0.0016 'International Tables Vol C Tables 4.2.6.8 and 6.1.1.4'
H H 0.0000 0.0000 'International Tables Vol C Tables 4.2.6.8 and 6.1.1.4'
O O 0.0106 0.0060 'International Tables Vol C Tables 4.2.6.8 and 6.1.1.4'
Cl Cl 0.1484 0.1585 'International Tables Vol C Tables 4.2.6.8 and 6.1.1.4'
Zn Zn 0.2839 1.4301 'International Tables Vol C Tables 4.2.6.8 and 6.1.1.4'

loop_
_geom_angle_atom_site_label_1
_geom_angle_atom_site_label_2
_geom_angle_atom_site_label_3
_geom_angle
_geom_angle_site_symmetry_1
_geom_angle_site_symmetry_3
O4 Zn1 O4 180.000(1) . 3_575
O4 Zn1 O3 87.42(19) . 3_575
O4 Zn1 O3 92.58(19) 3_575 3_575
O4 Zn1 O3 92.58(19) . .
O4 Zn1 O3 87.42(19) 3_575 .
O3 Zn1 O3 180.0(3) 3_575 .
O4 Zn1 O5 92.8(2) . 3_575
O4 Zn1 O5 87.2(2) 3_575 3_575
O3 Zn1 O5 86.2(2) 3_575 3_575
O3 Zn1 O5 93.8(2) . 3_575
O4 Zn1 O5 87.2(2) . .
O4 Zn1 O5 92.8(2) 3_575 .
O3 Zn1 O5 93.8(2) 3_575 .
O3 Zn1 O5 86.2(2) . .
O5 Zn1 O5 180.000(1) 3_575 .
C3 C1 C2 120.9(6) 3_556 .
C3 C1 Cl1 119.7(5) 3_556 .
C2 C1 Cl1 119.3(5) . .
C3 C2 C1 121.3(6) . .
C3 C2 Cl2 119.1(5) . .
C1 C2 Cl2 119.6(5) . .
C1 C3 C2 117.8(5) 3_556 .
C1 C3 C4 120.9(5) 3_556 .
C2 C3 C4 121.3(6) . .
O1 C4 O2 124.9(6) . .
O1 C4 C3 118.0(6) . .
O2 C4 C3 117.1(5) . .
Zn1 O3 H3A 123.5 . .
Zn1 O3 H3B 123.7 . .
H3A O3 H3B 109.5 . .
Zn1 O4 H4A 125.2 . .
Zn1 O4 H4B 124.7 . .
H4A O4 H4B 109.4 . .
H5A O5 Zn1 125.0 . .
H5A O5 H5A 0.0 . .
Zn1 O5 H5A 125.0 . .
H5A O5 H5B 109.3 . .
Zn1 O5 H5B 125.4 . .
H5A O5 H5B 109.3 . .
H6A O6 H6B 109.5 . .
H7A O7 H7B 109.5 . .

loop_
_geom_bond_atom_site_label_1
_geom_bond_atom_site_label_2
_geom_bond_distance
_geom_bond_site_symmetry_2
Zn1 O4 2.061(5) .
Zn1 O4 2.061(5) 3_575
Zn1 O3 2.080(5) 3_575
Zn1 O3 2.080(5) .
Zn1 O5 2.117(5) 3_575
Zn1 O5 2.117(5) .
C1 C3 1.383(9) 3_556
C1 C2 1.396(8) .
C1 Cl1 1.727(6) .
C2 C3 1.385(9) .
C2 Cl2 1.737(6) .
C3 C1 1.383(9) 3_556
C3 C4 1.527(8) .
C4 O1 1.242(8) .
C4 O2 1.257(8) .
O3 H3A 0.8502 .
O3 H3B 0.8502 .
O4 H4A 0.8501 .
O4 H4B 0.8501 .
O5 H5A 0.8506 .
O5 H5A 0.8506 .
O5 H5B 0.8506 .
O6 H6A 0.8500 .
O6 H6B 0.8500 .
O7 H7A 0.8500 .
O7 H7B 0.8500 .

loop_
_geom_torsion_atom_site_label_1
_geom_torsion_atom_site_label_2
_geom_torsion_atom_site_label_3
_geom_torsion_atom_site_label_4
_geom_torsion
_geom_torsion_site_symmetry_1
_geom_torsion_site_symmetry_4
C3 C1 C2 C3 0.1(10) 3_556 .
Cl1 C1 C2 C3 177.8(5) . .
C3 C1 C2 Cl2 -177.4(5) 3_556 .
Cl1 C1 C2 Cl2 0.3(7) . .
C1 C2 C3 C1 -0.1(10) . 3_556
Cl2 C2 C3 C1 177.4(5) . 3_556
C1 C2 C3 C4 178.7(6) . .
Cl2 C2 C3 C4 -3.8(8) . .
C1 C3 C4 O1 116.1(7) 3_556 .
C2 C3 C4 O1 -62.7(9) . .
C1 C3 C4 O2 -63.5(8) 3_556 .
C2 C3 C4 O2 117.7(7) . .
O4 Zn1 O5 H5A 56.6 . .
O4 Zn1 O5 H5A -123.4 3_575 .
O3 Zn1 O5 H5A -30.7 3_575 .
O3 Zn1 O5 H5A 149.3 . .
O5 Zn1 O5 H5A -172.0 3_575 .
